data_2103362
loop_
_publ_author_name
'Marsh, Richard E.'

_publ_section_title
;
 The space groups of point group <i>C</i>~3~: some corrections, some
 comments
;
_journal_issue 5
_journal_name_full 'Acta Crystallographica Section B'
_journal_page_first 893
_journal_page_last 899
_journal_paper_doi 10.1107/S0108768102011758
_journal_volume 58
_journal_year 2002
_chemical_formula_moiety 'C5 H11 B N2'
_chemical_formula_sum 'C5 H11 B N2'
_symmetry_cell_setting tetragonal
_symmetry_space_group_name_H-M 'P 43 21 2'
_cell_angle_alpha 90.00
_cell_angle_beta 90.00
_cell_angle_gamma 90.00
_cell_formula_units_Z 4
_cell_length_a 6.518
_cell_length_b 6.518
_cell_length_c 16.080
_cell_volume 683.148
_cod_data_source_file bk0117.cif
_cod_data_source_block KIHBOS
_cod_depositor_comments
;
 Marking attached hydrogen atoms.

 Antanas Vaitkus,
 2017-08-04

 Adding the _cell_formula_units_Z and _chemical_formula_moiety data items
 after consulting the original publication.

 Antanas Vaitkus,
 2017-08-03
;
_cod_original_formula_sum 'C5 H11 N2 B'
_cod_database_code 2103362

loop_
_atom_site_label
_atom_site_fract_x
_atom_site_fract_y
_atom_site_fract_z
_atom_site_attached_hydrogens
B 0.6342 0.6342 0.0 0
N 0.6354 0.8234 -0.0455 0
C1 0.9283 0.8160 0.0268 1
C3 0.4786 0.9086 -0.0994 3
C4 0.4650 0.4650 0.0 3
